data_2018146
loop_
_publ_author_name
'Shang, Hai'
'Zheng, Ai-Xia'
'Liu, Dong'
'Ren, Zhi-Gang'
'Lang, Jian-Ping'

_publ_section_title
;
 Mercury(II) thiolate complexes of two flexible benzimidazole-based
 ligands
;
_journal_coeditor_code GG3258
_journal_issue 7
_journal_name_full 'Acta Crystallographica Section C'
_journal_page_first m237
_journal_page_last m240
_journal_paper_doi 10.1107/S0108270111021512
_journal_volume 67
_journal_year 2011
_chemical_formula_iupac '[Hg (C16 H14 N4) (C9 H13 N S)2] (P F6)2, 0.25H2 O'
_chemical_formula_moiety 'C34 H40 Hg N6 S2 2+, 2(F6 P -), 0.25(H2 O)'
_chemical_formula_sum 'C34 H40.5 F12 Hg N6 O0.25 P2 S2'
_chemical_formula_weight 1091.87
_chemical_name_systematic
;
<i>catena</i>-poly[[{bis[4-(trimethylammonio)benzenethiolate-
\k<i>S</i>]mercury(II)}-\m-1,1'-(ethane-1,2-diyl)bis(1<i>H</i>-
benzimidazole)-\k^2^<i>N</i>^3^:<i>N</i>^3'^] bis(hexafluoridophosphate)
0.25-hydrate
;
_space_group_IT_number 14
_symmetry_cell_setting monoclinic
_symmetry_space_group_name_Hall '-P 2ybc'
_symmetry_space_group_name_H-M 'P 1 21/c 1'
_atom_sites_solution_hydrogens geom
_atom_sites_solution_primary direct
_atom_sites_solution_secondary difmap
_audit_creation_method SHELXL97
_cell_angle_alpha 90.00
_cell_angle_beta 97.14(3)
_cell_angle_gamma 90.00
_cell_formula_units_Z 4
_cell_length_a 19.589(4)
_cell_length_b 12.808(3)
_cell_length_c 16.207(3)
_cell_measurement_reflns_used 16698
_cell_measurement_temperature 223(2)
_cell_measurement_theta_max 27.5126
_cell_measurement_theta_min 3.0311
_cell_volume 4034.7(15)
_computing_cell_refinement 'CrystalClear (Rigaku/MSC, 2001)'
_computing_data_collection 'CrystalClear (Rigaku/MSC, 2001)'
_computing_data_reduction 'CrystalStructure (Rigaku/MSC, 2004)'
_computing_molecular_graphics 'ORTEPII (Johnson, 1976)'
_computing_publication_material 'SHELXL97 (Sheldrick, 2008)'
_computing_structure_refinement 'SHELXL97 (Sheldrick, 2008)'
_computing_structure_solution 'SHELXS97 (Sheldrick, 2008)'
_diffrn_ambient_temperature 223(2)
_diffrn_measured_fraction_theta_full 0.992
_diffrn_measured_fraction_theta_max 0.992
_diffrn_measurement_device_type 'Rigaku Mercury CCD area-detector'
_diffrn_measurement_method \w
_diffrn_radiation_monochromator graphite
_diffrn_radiation_source 'fine-focus sealed tube'
_diffrn_radiation_type MoK\a
_diffrn_radiation_wavelength 0.71073
_diffrn_reflns_av_R_equivalents 0.0453
_diffrn_reflns_av_sigmaI/netI 0.0626
_diffrn_reflns_limit_h_max 25
_diffrn_reflns_limit_h_min -24
_diffrn_reflns_limit_k_max 15
_diffrn_reflns_limit_k_min -16
_diffrn_reflns_limit_l_max 16
_diffrn_reflns_limit_l_min -21
_diffrn_reflns_number 22845
_diffrn_reflns_theta_full 27.49
_diffrn_reflns_theta_max 27.49
_diffrn_reflns_theta_min 3.03
_diffrn_standards_decay_% 0
_diffrn_standards_interval_count 0
_diffrn_standards_interval_time 0
_diffrn_standards_number 0
_exptl_absorpt_coefficient_mu 4.089
_exptl_absorpt_correction_T_max 0.6853
_exptl_absorpt_correction_T_min 0.3734
_exptl_absorpt_correction_type multi-scan
_exptl_absorpt_process_details '(REQAB; Jacobson, 1998)'
_exptl_crystal_colour colourless
_exptl_crystal_density_diffrn 1.797
_exptl_crystal_density_method 'not measured'
_exptl_crystal_description chunk
_exptl_crystal_F_000 2154
_exptl_crystal_size_max 0.30
_exptl_crystal_size_mid 0.15
_exptl_crystal_size_min 0.10
_refine_diff_density_max 1.648
_refine_diff_density_min -1.178
_refine_ls_extinction_method none
_refine_ls_goodness_of_fit_ref 1.070
_refine_ls_hydrogen_treatment constr
_refine_ls_matrix_type full
_refine_ls_number_parameters 523
_refine_ls_number_reflns 9195
_refine_ls_number_restraints 0
_refine_ls_restrained_S_all 1.070
_refine_ls_R_factor_all 0.0741
_refine_ls_R_factor_gt 0.0557
_refine_ls_shift/su_max 0.001
_refine_ls_shift/su_mean 0.000
_refine_ls_structure_factor_coef Fsqd
_refine_ls_weighting_details 'calc w = 1/[\s^2^(Fo^2^)+(0.0437P)^2^+9.2683P] where P=(Fo^2^+2Fc^2^)/3'
_refine_ls_weighting_scheme calc
_refine_ls_wR_factor_gt 0.1091
_refine_ls_wR_factor_ref 0.1187
_reflns_number_gt 7542
_reflns_number_total 9195
_reflns_threshold_expression I>2\s(I)
_cod_data_source_file gg3258.cif
_cod_data_source_block I
_cod_original_cell_volume 4034.9(14)
_cod_original_sg_symbol_H-M 'P 21/c'
_cod_original_formula_sum 'C34 H40.50 F12 Hg N6 O0.25 P2 S2'
_cod_database_code 2018146
_cod_database_fobs_code 2018146

loop_
_symmetry_equiv_pos_as_xyz
'x, y, z'
'-x, y+1/2, -z+1/2'
'-x, -y, -z'
'x, -y-1/2, z-1/2'

loop_
_atom_site_type_symbol
_atom_site_label
_atom_site_fract_x
_atom_site_fract_y
_atom_site_fract_z
_atom_site_U_iso_or_equiv
_atom_site_adp_type
_atom_site_calc_flag
_atom_site_refinement_flags
_atom_site_occupancy
_atom_site_symmetry_multiplicity
_atom_site_disorder_assembly
_atom_site_disorder_group
Hg Hg1 0.571852(12) 0.457200(17) 0.768166(15) 0.03307(9) Uani d . 1 1 . .
S S1 0.55726(9) 0.27444(12) 0.75133(10) 0.0363(4) Uani d . 1 1 . .
S S2 0.62578(8) 0.62288(12) 0.79261(12) 0.0398(4) Uani d . 1 1 . .
N N1 0.8256(3) 0.0435(4) 0.8403(3) 0.0402(13) Uani d . 1 1 . .
N N2 0.9281(3) 0.5126(5) 0.8394(4) 0.0423(13) Uani d . 1 1 . .
N N3 0.4916(3) 0.5149(4) 0.6417(3) 0.0373(12) Uani d . 1 1 . .
N N4 0.4615(3) 0.6324(4) 0.5418(3) 0.0315(11) Uani d . 1 1 . .
N N5 0.4855(3) 1.0079(4) 0.3706(3) 0.0369(12) Uani d . 1 1 . .
N N6 0.4324(3) 0.8999(4) 0.4505(3) 0.0309(11) Uani d . 1 1 . .
P P1 0.90040(10) 0.73258(15) 0.59920(13) 0.0467(5) Uani d . 1 1 . .
P P2 0.83318(12) 0.22915(18) 0.58846(13) 0.0577(5) Uani d . 1 1 . .
F F1 0.8599(4) 0.7376(5) 0.6764(4) 0.112(2) Uani d . 1 1 . .
F F2 0.8978(3) 0.8563(3) 0.5934(4) 0.0816(16) Uani d . 1 1 . .
F F3 0.9393(3) 0.7289(5) 0.5202(4) 0.111(2) Uani d . 1 1 . .
F F4 0.9028(3) 0.6097(4) 0.6059(4) 0.0873(17) Uani d . 1 1 . .
F F5 0.8305(3) 0.7263(4) 0.5393(4) 0.0817(16) Uani d . 1 1 . .
F F6 0.9708(3) 0.7387(5) 0.6564(4) 0.111(2) Uani d . 1 1 . .
F F7 0.7715(4) 0.2107(9) 0.6370(6) 0.177(4) Uani d . 1 1 . .
F F8 0.8943(4) 0.2396(6) 0.5355(5) 0.130(3) Uani d . 1 1 . .
F F9 0.8802(5) 0.2494(6) 0.6703(4) 0.146(3) Uani d . 1 1 . .
F F10 0.8208(5) 0.3487(5) 0.5785(5) 0.155(3) Uani d . 1 1 . .
F F11 0.7843(4) 0.2059(8) 0.5085(5) 0.165(4) Uani d . 1 1 . .
F F12 0.8510(4) 0.1102(5) 0.5980(4) 0.116(2) Uani d . 1 1 . .
C C1 0.6381(3) 0.2150(5) 0.7815(4) 0.0302(13) Uani d . 1 1 . .
C C2 0.6416(3) 0.1079(5) 0.7687(4) 0.0369(14) Uani d . 1 1 . .
H H2A 0.6018 0.0723 0.7457 0.044 Uiso calc R 1 1 . .
C C3 0.7018(3) 0.0523(4) 0.7889(4) 0.0371(15) Uani d . 1 1 . .
H H3A 0.7027 -0.0205 0.7813 0.044 Uiso calc R 1 1 . .
C C4 0.7612(3) 0.1062(5) 0.8206(4) 0.0314(13) Uani d . 1 1 . .
C C5 0.7586(3) 0.2101(5) 0.8348(4) 0.0444(17) Uani d . 1 1 . .
H H5A 0.7984 0.2458 0.8579 0.053 Uiso calc R 1 1 . .
C C6 0.6973(3) 0.2641(5) 0.8154(5) 0.0444(17) Uani d . 1 1 . .
H H6A 0.6962 0.3363 0.8257 0.053 Uiso calc R 1 1 . .
C C7 0.8220(4) -0.0175(7) 0.9184(5) 0.068(3) Uani d . 1 1 . .
H H7A 0.8153 0.0298 0.9634 0.102 Uiso calc R 1 1 . .
H H7B 0.8645 -0.0559 0.9324 0.102 Uiso calc R 1 1 . .
H H7C 0.7838 -0.0661 0.9100 0.102 Uiso calc R 1 1 . .
C C8 0.8361(4) -0.0308(6) 0.7710(5) 0.062(2) Uani d . 1 1 . .
H H8A 0.8387 0.0082 0.7202 0.093 Uiso calc R 1 1 . .
H H8B 0.7979 -0.0793 0.7627 0.093 Uiso calc R 1 1 . .
H H8C 0.8786 -0.0693 0.7855 0.093 Uiso calc R 1 1 . .
C C9 0.8878(4) 0.1103(7) 0.8537(6) 0.065(2) Uani d . 1 1 . .
H H9A 0.8914 0.1510 0.8040 0.098 Uiso calc R 1 1 . .
H H9B 0.9282 0.0667 0.8657 0.098 Uiso calc R 1 1 . .
H H9C 0.8843 0.1569 0.9002 0.098 Uiso calc R 1 1 . .
C C10 0.7147(3) 0.5899(5) 0.8021(4) 0.0363(14) Uani d . 1 1 . .
C C11 0.7417(3) 0.5205(6) 0.7500(4) 0.0406(16) Uani d . 1 1 . .
H H11A 0.7124 0.4892 0.7066 0.049 Uiso calc R 1 1 . .
C C12 0.8111(3) 0.4958(6) 0.7600(4) 0.0411(16) Uani d . 1 1 . .
H H12A 0.8285 0.4467 0.7251 0.049 Uiso calc R 1 1 . .
C C13 0.8535(3) 0.5438(5) 0.8214(4) 0.0342(14) Uani d . 1 1 . .
C C14 0.8283(4) 0.6151(7) 0.8728(5) 0.059(2) Uani d . 1 1 . .
H H14A 0.8580 0.6480 0.9149 0.071 Uiso calc R 1 1 . .
C C15 0.7593(4) 0.6383(6) 0.8626(5) 0.060(2) Uani d . 1 1 . .
H H15A 0.7422 0.6880 0.8974 0.072 Uiso calc R 1 1 . .
C C16 0.9364(4) 0.4455(7) 0.9151(5) 0.064(2) Uani d . 1 1 . .
H H16A 0.9078 0.3838 0.9053 0.096 Uiso calc R 1 1 . .
H H16B 0.9226 0.4842 0.9617 0.096 Uiso calc R 1 1 . .
H H16C 0.9842 0.4247 0.9275 0.096 Uiso calc R 1 1 . .
C C17 0.9527(4) 0.4530(7) 0.7687(5) 0.058(2) Uani d . 1 1 . .
H H17A 0.9245 0.3911 0.7572 0.087 Uiso calc R 1 1 . .
H H17B 1.0003 0.4325 0.7839 0.087 Uiso calc R 1 1 . .
H H17C 0.9491 0.4969 0.7196 0.087 Uiso calc R 1 1 . .
C C18 0.9733(4) 0.6074(7) 0.8550(6) 0.068(2) Uani d . 1 1 . .
H H18A 0.9588 0.6476 0.9004 0.103 Uiso calc R 1 1 . .
H H18B 0.9696 0.6501 0.8052 0.103 Uiso calc R 1 1 . .
H H18C 1.0207 0.5855 0.8693 0.103 Uiso calc R 1 1 . .
C C19 0.4344(3) 0.4785(5) 0.5907(4) 0.0302(13) Uani d . 1 1 . .
C C20 0.3982(3) 0.3843(5) 0.5943(4) 0.0394(15) Uani d . 1 1 . .
H H20A 0.4105 0.3347 0.6363 0.047 Uiso calc R 1 1 . .
C C21 0.3438(4) 0.3681(5) 0.5333(5) 0.0472(17) Uani d . 1 1 . .
H H21A 0.3192 0.3050 0.5326 0.057 Uiso calc R 1 1 . .
C C22 0.3243(4) 0.4425(6) 0.4728(5) 0.0524(19) Uani d . 1 1 . .
H H22A 0.2862 0.4285 0.4331 0.063 Uiso calc R 1 1 . .
C C23 0.3584(4) 0.5362(5) 0.4685(4) 0.0413(16) Uani d . 1 1 . .
H H23A 0.3448 0.5864 0.4274 0.050 Uiso calc R 1 1 . .
C C24 0.4144(3) 0.5510(4) 0.5294(4) 0.0294(12) Uani d . 1 1 . .
C C25 0.5060(3) 0.6046(5) 0.6100(4) 0.0348(14) Uani d . 1 1 . .
H H25A 0.5434 0.6462 0.6320 0.042 Uiso calc R 1 1 . .
C C26 0.4696(3) 0.7231(4) 0.4900(4) 0.0339(14) Uani d . 1 1 . .
H H26A 0.4631 0.7017 0.4315 0.041 Uiso calc R 1 1 . .
H H26B 0.5166 0.7497 0.5027 0.041 Uiso calc R 1 1 . .
C C27 0.4193(3) 0.8102(5) 0.5023(4) 0.0370(15) Uani d . 1 1 . .
H H27A 0.3720 0.7854 0.4872 0.044 Uiso calc R 1 1 . .
H H27B 0.4244 0.8310 0.5610 0.044 Uiso calc R 1 1 . .
C C28 0.4216(3) 1.0505(4) 0.3836(4) 0.0310(13) Uani d . 1 1 . .
C C29 0.3893(4) 1.1427(5) 0.3517(4) 0.0416(16) Uani d . 1 1 . .
H H29A 0.4111 1.1885 0.3180 0.050 Uiso calc R 1 1 . .
C C30 0.3251(4) 1.1628(5) 0.3718(5) 0.0479(18) Uani d . 1 1 . .
H H30A 0.3021 1.2236 0.3513 0.057 Uiso calc R 1 1 . .
C C31 0.2927(4) 1.0959(6) 0.4217(5) 0.0482(18) Uani d . 1 1 . .
H H31A 0.2483 1.1130 0.4338 0.058 Uiso calc R 1 1 . .
C C32 0.3229(4) 1.0053(5) 0.4544(4) 0.0425(16) Uani d . 1 1 . .
H H32A 0.3006 0.9609 0.4888 0.051 Uiso calc R 1 1 . .
C C33 0.3881(3) 0.9833(4) 0.4337(4) 0.0311(13) Uani d . 1 1 . .
C C34 0.4888(3) 0.9195(5) 0.4121(4) 0.0341(14) Uani d . 1 1 . .
H H34A 0.5267 0.8742 0.4150 0.041 Uiso calc R 1 1 . .
O O1 0.9958(13) -0.088(2) 0.9148(18) 0.100(11) Uani d P 0.25 1 . .

loop_
_atom_site_aniso_label
_atom_site_aniso_U_11
_atom_site_aniso_U_22
_atom_site_aniso_U_33
_atom_site_aniso_U_12
_atom_site_aniso_U_13
_atom_site_aniso_U_23
Hg1 0.03392(14) 0.02958(13) 0.03602(14) 0.00245(10) 0.00553(10) 0.00140(10)
S1 0.0377(8) 0.0305(8) 0.0404(9) 0.0023(7) 0.0032(7) -0.0024(7)
S2 0.0315(8) 0.0300(8) 0.0573(11) 0.0016(7) 0.0031(7) 0.0007(8)
N1 0.037(3) 0.042(3) 0.042(3) 0.012(3) 0.007(2) 0.003(3)
N2 0.030(3) 0.053(3) 0.043(3) 0.004(3) 0.001(2) 0.000(3)
N3 0.041(3) 0.032(3) 0.040(3) 0.003(2) 0.007(2) 0.005(2)
N4 0.038(3) 0.027(2) 0.029(3) 0.000(2) 0.000(2) 0.005(2)
N5 0.039(3) 0.028(3) 0.043(3) -0.002(2) 0.004(3) 0.004(2)
N6 0.034(3) 0.028(2) 0.033(3) -0.001(2) 0.010(2) 0.003(2)
P1 0.0464(11) 0.0402(10) 0.0524(11) 0.0005(8) 0.0017(9) 0.0041(9)
P2 0.0656(14) 0.0647(13) 0.0434(11) 0.0091(11) 0.0094(10) 0.0078(10)
F1 0.158(6) 0.107(5) 0.083(4) 0.006(4) 0.061(4) -0.002(4)
F2 0.074(3) 0.039(2) 0.128(5) -0.002(2) -0.003(3) 0.007(3)
F3 0.115(5) 0.130(5) 0.102(5) 0.035(4) 0.066(4) 0.025(4)
F4 0.114(4) 0.044(3) 0.099(4) 0.008(3) -0.004(4) 0.008(3)
F5 0.069(3) 0.071(3) 0.097(4) -0.003(3) -0.024(3) -0.005(3)
F6 0.078(4) 0.090(4) 0.145(6) 0.004(3) -0.061(4) 0.008(4)
F7 0.133(7) 0.266(11) 0.150(7) 0.026(7) 0.096(6) 0.043(7)
F8 0.129(6) 0.118(5) 0.163(7) -0.012(5) 0.089(5) 0.005(5)
F9 0.207(8) 0.120(6) 0.091(5) -0.045(6) -0.062(5) -0.016(4)
F10 0.238(10) 0.084(5) 0.151(7) 0.082(6) 0.053(7) 0.036(5)
F11 0.149(7) 0.237(10) 0.092(5) -0.046(7) -0.051(5) 0.041(6)
F12 0.147(6) 0.063(4) 0.133(6) 0.003(4) 0.003(5) 0.012(4)
C1 0.033(3) 0.034(3) 0.024(3) -0.001(3) 0.006(2) -0.004(3)
C2 0.043(4) 0.026(3) 0.042(4) -0.003(3) 0.006(3) -0.005(3)
C3 0.046(4) 0.020(3) 0.046(4) 0.004(3) 0.009(3) 0.000(3)
C4 0.025(3) 0.036(3) 0.033(3) 0.005(3) 0.001(2) 0.003(3)
C5 0.036(4) 0.044(4) 0.051(4) 0.002(3) -0.004(3) -0.016(3)
C6 0.042(4) 0.027(3) 0.062(5) 0.005(3) 0.001(3) -0.011(3)
C7 0.060(5) 0.085(6) 0.062(5) 0.035(5) 0.016(4) 0.036(5)
C8 0.054(5) 0.067(5) 0.065(5) 0.024(4) 0.011(4) -0.020(4)
C9 0.042(4) 0.062(5) 0.094(7) 0.006(4) 0.016(4) 0.008(5)
C10 0.035(3) 0.034(3) 0.039(4) 0.001(3) 0.004(3) 0.006(3)
C11 0.030(3) 0.056(4) 0.034(3) -0.003(3) -0.002(3) -0.010(3)
C12 0.038(4) 0.050(4) 0.035(4) 0.004(3) 0.004(3) -0.013(3)
C13 0.023(3) 0.042(4) 0.037(3) 0.002(3) 0.002(2) -0.004(3)
C14 0.041(4) 0.078(6) 0.053(5) 0.002(4) -0.008(3) -0.036(4)
C15 0.039(4) 0.065(5) 0.074(6) 0.010(4) -0.004(4) -0.035(4)
C16 0.050(5) 0.091(7) 0.050(5) 0.018(4) -0.001(4) 0.019(5)
C17 0.041(4) 0.077(6) 0.057(5) 0.019(4) 0.008(4) -0.009(4)
C18 0.038(4) 0.067(5) 0.099(7) -0.014(4) 0.005(4) 0.003(5)
C19 0.031(3) 0.032(3) 0.028(3) 0.002(3) 0.006(2) 0.002(2)
C20 0.045(4) 0.029(3) 0.047(4) -0.001(3) 0.015(3) 0.005(3)
C21 0.051(4) 0.040(4) 0.053(4) -0.015(3) 0.018(4) -0.008(3)
C22 0.047(4) 0.063(5) 0.046(4) -0.018(4) 0.003(3) -0.012(4)
C23 0.046(4) 0.045(4) 0.032(3) -0.004(3) 0.000(3) 0.005(3)
C24 0.032(3) 0.033(3) 0.024(3) 0.001(3) 0.006(2) -0.005(3)
C25 0.039(3) 0.030(3) 0.035(3) -0.001(3) 0.005(3) 0.003(3)
C26 0.038(3) 0.029(3) 0.036(3) 0.002(3) 0.011(3) 0.010(3)
C27 0.041(4) 0.036(3) 0.037(3) 0.004(3) 0.018(3) 0.011(3)
C28 0.035(3) 0.024(3) 0.033(3) -0.002(3) 0.001(3) -0.002(3)
C29 0.051(4) 0.033(3) 0.040(4) -0.006(3) 0.003(3) 0.006(3)
C30 0.055(4) 0.031(3) 0.056(5) 0.013(3) 0.001(4) 0.002(3)
C31 0.042(4) 0.049(4) 0.054(5) 0.015(3) 0.010(3) -0.001(4)
C32 0.042(4) 0.041(4) 0.046(4) 0.000(3) 0.014(3) 0.004(3)
C33 0.035(3) 0.026(3) 0.033(3) 0.000(3) 0.007(3) 0.002(2)
C34 0.032(3) 0.032(3) 0.038(3) 0.002(3) 0.006(3) 0.004(3)
O1 0.069(16) 0.12(2) 0.13(2) 0.055(16) 0.061(16) 0.098(19)

loop_
_atom_type_symbol
_atom_type_description
_atom_type_scat_dispersion_real
_atom_type_scat_dispersion_imag
_atom_type_scat_source
C C 0.0033 0.0016 'International Tables Vol C Tables 4.2.6.8 and 6.1.1.4'
H H 0.0000 0.0000 'International Tables Vol C Tables 4.2.6.8 and 6.1.1.4'
N N 0.0061 0.0033 'International Tables Vol C Tables 4.2.6.8 and 6.1.1.4'
F F 0.0171 0.0103 'International Tables Vol C Tables 4.2.6.8 and 6.1.1.4'
P P 0.1023 0.0942 'International Tables Vol C Tables 4.2.6.8 and 6.1.1.4'
S S 0.1246 0.1234 'International Tables Vol C Tables 4.2.6.8 and 6.1.1.4'
Hg Hg -2.3894 9.2266 'International Tables Vol C Tables 4.2.6.8 and 6.1.1.4'
O O 0.0106 0.0060 'International Tables Vol C Tables 4.2.6.8 and 6.1.1.4'

loop_
_geom_angle_atom_site_label_1
_geom_angle_atom_site_label_2
_geom_angle_atom_site_label_3
_geom_angle_site_symmetry_1
_geom_angle_site_symmetry_3
_geom_angle
_geom_angle_publ_flag
S1 Hg1 S2 . . 160.72(6) no
S1 Hg1 N3 . . 98.10(13) no
S2 Hg1 N3 . . 95.32(13) no
S1 Hg1 N5 . 4_576 99.65(12) no
S2 Hg1 N5 . 4_576 92.97(12) no
N3 Hg1 N5 . 4_576 94.61(17) no
C1 S1 Hg1 . . 107.6(2) no
C10 S2 Hg1 . . 102.2(2) no
C9 N1 C4 . . 112.1(5) no
C9 N1 C7 . . 107.6(6) no
C4 N1 C7 . . 109.5(5) no
C9 N1 C8 . . 106.7(6) no
C4 N1 C8 . . 111.7(5) no
C7 N1 C8 . . 109.0(6) no
C16 N2 C17 . . 108.7(6) no
C16 N2 C18 . . 109.0(6) no
C17 N2 C18 . . 107.4(6) no
C16 N2 C13 . . 108.4(5) no
C17 N2 C13 . . 112.5(5) no
C18 N2 C13 . . 110.8(6) no
C25 N3 C19 . . 105.0(5) no
C25 N3 Hg1 . . 115.7(4) no
C19 N3 Hg1 . . 139.3(4) no
C25 N4 C24 . . 105.5(5) no
C25 N4 C26 . . 124.8(5) no
C24 N4 C26 . . 129.3(5) no
C34 N5 C28 . . 104.3(5) no
C34 N5 Hg1 . 4_575 119.3(4) no
C28 N5 Hg1 . 4_575 134.7(4) no
C34 N6 C33 . . 107.1(5) no
C34 N6 C27 . . 128.3(5) no
C33 N6 C27 . . 124.7(5) no
F1 P1 F6 . . 91.2(4) no
F1 P1 F3 . . 178.4(4) no
F6 P1 F3 . . 90.2(4) no
F1 P1 F4 . . 90.0(3) no
F6 P1 F4 . . 89.6(3) no
F3 P1 F4 . . 90.8(4) no
F1 P1 F5 . . 90.3(4) no
F6 P1 F5 . . 178.4(4) no
F3 P1 F5 . . 88.2(4) no
F4 P1 F5 . . 90.4(3) no
F1 P1 F2 . . 89.4(3) no
F6 P1 F2 . . 90.2(3) no
F3 P1 F2 . . 89.8(4) no
F4 P1 F2 . . 179.4(4) no
F5 P1 F2 . . 89.8(3) no
F7 P2 F9 . . 90.5(5) no
F7 P2 F11 . . 87.4(5) no
F9 P2 F11 . . 177.6(5) no
F7 P2 F10 . . 94.7(5) no
F9 P2 F10 . . 89.6(5) no
F11 P2 F10 . . 91.7(5) no
F7 P2 F8 . . 175.5(5) no
F9 P2 F8 . . 92.4(5) no
F11 P2 F8 . . 89.6(5) no
F10 P2 F8 . . 88.8(4) no
F7 P2 F12 . . 88.8(5) no
F9 P2 F12 . . 88.7(4) no
F11 P2 F12 . . 90.1(5) no
F10 P2 F12 . . 176.0(5) no
F8 P2 F12 . . 87.8(4) no
C6 C1 C2 . . 117.2(6) no
C6 C1 S1 . . 126.6(5) no
C2 C1 S1 . . 116.3(5) no
C3 C2 C1 . . 122.1(6) no
C3 C2 H2A . . 119.0 no
C1 C2 H2A . . 119.0 no
C2 C3 C4 . . 118.6(5) no
C2 C3 H3A . . 120.7 no
C4 C3 H3A . . 120.7 no
C5 C4 C3 . . 120.2(6) no
C5 C4 N1 . . 122.7(5) no
C3 C4 N1 . . 117.0(5) no
C4 C5 C6 . . 120.1(6) no
C4 C5 H5A . . 120.0 no
C6 C5 H5A . . 120.0 no
C1 C6 C5 . . 121.8(6) no
C1 C6 H6A . . 119.1 no
C5 C6 H6A . . 119.1 no
N1 C7 H7A . . 109.5 no
N1 C7 H7B . . 109.5 no
H7A C7 H7B . . 109.5 no
N1 C7 H7C . . 109.5 no
H7A C7 H7C . . 109.5 no
H7B C7 H7C . . 109.5 no
N1 C8 H8A . . 109.5 no
N1 C8 H8B . . 109.5 no
H8A C8 H8B . . 109.5 no
N1 C8 H8C . . 109.5 no
H8A C8 H8C . . 109.5 no
H8B C8 H8C . . 109.5 no
N1 C9 H9A . . 109.5 no
N1 C9 H9B . . 109.5 no
H9A C9 H9B . . 109.5 no
N1 C9 H9C . . 109.5 no
H9A C9 H9C . . 109.5 no
H9B C9 H9C . . 109.5 no
C15 C10 C11 . . 118.0(6) no
C15 C10 S2 . . 118.8(5) no
C11 C10 S2 . . 123.1(5) no
C10 C11 C12 . . 121.4(6) no
C10 C11 H11A . . 119.3 no
C12 C11 H11A . . 119.3 no
C13 C12 C11 . . 119.0(6) no
C13 C12 H12A . . 120.5 no
C11 C12 H12A . . 120.5 no
C12 C13 C14 . . 120.8(6) no
C12 C13 N2 . . 120.7(6) no
C14 C13 N2 . . 118.3(6) no
C13 C14 C15 . . 119.7(7) no
C13 C14 H14A . . 120.2 no
C15 C14 H14A . . 120.2 no
C14 C15 C10 . . 121.1(7) no
C14 C15 H15A . . 119.5 no
C10 C15 H15A . . 119.5 no
N2 C16 H16A . . 109.5 no
N2 C16 H16B . . 109.5 no
H16A C16 H16B . . 109.5 no
N2 C16 H16C . . 109.5 no
H16A C16 H16C . . 109.5 no
H16B C16 H16C . . 109.5 no
N2 C17 H17A . . 109.5 no
N2 C17 H17B . . 109.5 no
H17A C17 H17B . . 109.5 no
N2 C17 H17C . . 109.5 no
H17A C17 H17C . . 109.5 no
H17B C17 H17C . . 109.5 no
N2 C18 H18A . . 109.5 no
N2 C18 H18B . . 109.5 no
H18A C18 H18B . . 109.5 no
N2 C18 H18C . . 109.5 no
H18A C18 H18C . . 109.5 no
H18B C18 H18C . . 109.5 no
C24 C19 N3 . . 109.8(5) no
C24 C19 C20 . . 120.5(6) no
N3 C19 C20 . . 129.7(6) no
C21 C20 C19 . . 116.7(6) no
C21 C20 H20A . . 121.6 no
C19 C20 H20A . . 121.6 no
C20 C21 C22 . . 121.7(6) no
C20 C21 H21A . . 119.2 no
C22 C21 H21A . . 119.2 no
C23 C22 C21 . . 122.8(7) no
C23 C22 H22A . . 118.6 no
C21 C22 H22A . . 118.6 no
C22 C23 C24 . . 115.2(6) no
C22 C23 H23A . . 122.4 no
C24 C23 H23A . . 122.4 no
C19 C24 N4 . . 106.0(5) no
C19 C24 C23 . . 123.1(6) no
N4 C24 C23 . . 130.9(6) no
N3 C25 N4 . . 113.7(6) no
N3 C25 H25A . . 123.2 no
N4 C25 H25A . . 123.2 no
N4 C26 C27 . . 113.1(5) no
N4 C26 H26A . . 109.0 no
C27 C26 H26A . . 109.0 no
N4 C26 H26B . . 109.0 no
C27 C26 H26B . . 109.0 no
H26A C26 H26B . . 107.8 no
N6 C27 C26 . . 109.7(5) no
N6 C27 H27A . . 109.7 no
C26 C27 H27A . . 109.7 no
N6 C27 H27B . . 109.7 no
C26 C27 H27B . . 109.7 no
H27A C27 H27B . . 108.2 no
C33 C28 N5 . . 109.7(5) no
C33 C28 C29 . . 120.5(6) no
N5 C28 C29 . . 129.7(6) no
C30 C29 C28 . . 117.1(6) no
C30 C29 H29A . . 121.4 no
C28 C29 H29A . . 121.4 no
C29 C30 C31 . . 121.8(6) no
C29 C30 H30A . . 119.1 no
C31 C30 H30A . . 119.1 no
C32 C31 C30 . . 122.7(7) no
C32 C31 H31A . . 118.7 no
C30 C31 H31A . . 118.7 no
C31 C32 C33 . . 116.2(6) no
C31 C32 H32A . . 121.9 no
C33 C32 H32A . . 121.9 no
N6 C33 C32 . . 133.0(6) no
N6 C33 C28 . . 105.2(5) no
C32 C33 C28 . . 121.8(6) no
N5 C34 N6 . . 113.8(5) no
N5 C34 H34A . . 123.1 no
N6 C34 H34A . . 123.1 no

loop_
_geom_bond_atom_site_label_1
_geom_bond_atom_site_label_2
_geom_bond_site_symmetry_2
_geom_bond_distance
_geom_bond_publ_flag
Hg1 S1 . 2.3698(16) no
Hg1 S2 . 2.3816(16) no
Hg1 N3 . 2.533(5) no
Hg1 N5 4_576 2.554(6) no
S1 C1 . 1.770(6) no
S2 C10 . 1.781(7) no
N1 C4 . 1.496(7) no
N1 C7 . 1.496(9) no
N1 C8 . 1.507(9) no
N1 C9 . 1.482(9) no
N2 C13 . 1.508(8) no
N2 C16 . 1.491(9) no
N2 C17 . 1.504(9) no
N2 C18 . 1.506(9) no
N3 C19 . 1.388(8) no
N3 C25 . 1.304(8) no
N4 C24 . 1.389(7) no
N4 C25 . 1.367(8) no
N4 C26 . 1.454(7) no
N5 C34 . 1.314(8) no
N5 C28 . 1.404(8) no
N5 Hg1 4_575 2.554(6) no
N6 C34 . 1.357(8) no
N6 C33 . 1.382(7) no
N6 C27 . 1.465(7) no
P1 F1 . 1.564(6) no
P1 F6 . 1.565(5) no
P1 F3 . 1.569(6) no
P1 F4 . 1.578(5) no
P1 F5 . 1.580(5) no
P1 F2 . 1.587(5) no
P2 F7 . 1.539(7) no
P2 F9 . 1.540(6) no
P2 F11 . 1.542(7) no
P2 F10 . 1.556(7) no
P2 F8 . 1.563(7) no
P2 F12 . 1.566(6) no
C1 C6 . 1.371(9) no
C1 C2 . 1.390(8) no
C2 C3 . 1.381(9) no
C2 H2A . 0.9400 no
C3 C4 . 1.396(9) no
C3 H3A . 0.9400 no
C4 C5 . 1.352(9) no
C5 C6 . 1.389(9) no
C5 H5A . 0.9400 no
C6 H6A . 0.9400 no
C7 H7A . 0.9700 no
C7 H7B . 0.9700 no
C7 H7C . 0.9700 no
C8 H8A . 0.9700 no
C8 H8B . 0.9700 no
C8 H8C . 0.9700 no
C9 H9A . 0.9700 no
C9 H9B . 0.9700 no
C9 H9C . 0.9700 no
C10 C15 . 1.376(9) no
C10 C11 . 1.376(9) no
C11 C12 . 1.384(9) no
C11 H11A . 0.9400 no
C12 C13 . 1.361(9) no
C12 H12A . 0.9400 no
C13 C14 . 1.369(9) no
C14 C15 . 1.374(10) no
C14 H14A . 0.9400 no
C15 H15A . 0.9400 no
C16 H16A . 0.9700 no
C16 H16B . 0.9700 no
C16 H16C . 0.9700 no
C17 H17A . 0.9700 no
C17 H17B . 0.9700 no
C17 H17C . 0.9700 no
C18 H18A . 0.9700 no
C18 H18B . 0.9700 no
C18 H18C . 0.9700 no
C19 C24 . 1.381(8) no
C19 C20 . 1.405(8) no
C20 C21 . 1.376(10) no
C20 H20A . 0.9400 no
C21 C22 . 1.386(10) no
C21 H21A . 0.9400 no
C22 C23 . 1.379(9) no
C22 H22A . 0.9400 no
C23 C24 . 1.395(9) no
C23 H23A . 0.9400 no
C25 H25A . 0.9400 no
C26 C27 . 1.518(8) no
C26 H26A . 0.9800 no
C26 H26B . 0.9800 no
C27 H27A . 0.9800 no
C27 H27B . 0.9800 no
C28 C33 . 1.401(8) no
C28 C29 . 1.407(8) no
C29 C30 . 1.364(10) no
C29 H29A . 0.9400 no
C30 C31 . 1.384(10) no
C30 H30A . 0.9400 no
C31 C32 . 1.379(10) no
C31 H31A . 0.9400 no
C32 C33 . 1.390(9) no
C32 H32A . 0.9400 no
C34 H34A . 0.9400 no

loop_
_geom_hbond_atom_site_label_D
_geom_hbond_atom_site_label_H
_geom_hbond_atom_site_label_A
_geom_hbond_site_symmetry_A
_geom_hbond_distance_DH
_geom_hbond_distance_HA
_geom_hbond_distance_DA
_geom_hbond_angle_DHA
_geom_hbond_publ_flag
C2 H2A N5 3_666 0.94 2.59 3.479(8) 157.0 no
C7 H7A F10 4_566 0.97 2.42 3.380(12) 169.7 yes
C9 H9C F8 4_566 0.97 2.55 3.508(12) 169.3 yes
C8 H8A F12 . 0.97 2.41 3.379(12) 176.7 yes
C9 H9A F9 . 0.97 2.49 3.452(12) 170.5 yes
C16 H16C F2 2_746 0.97 2.53 3.462(10) 160.0 yes
C17 H17A F9 . 0.97 2.39 3.286(10) 152.8 yes
C17 H17C F4 . 0.97 2.43 3.363(10) 161.8 yes
C18 H18C F12 2_756 0.97 2.52 3.431(11) 155.9 yes
